data_1564744
loop_
_publ_author_name
'Mou, Wen-Yu'
'Li, Tao'
'Xie, Bin'
'Zhang, Dong-Liang'
'Lai, Chuan'
'Deng, Cheng-Long'
'Cao, Jia-Xi'
'Bai, Xiao-Xue'
'Liu, Xiao-Qiang'

_publ_section_title
;
 Neutral heteroleptic nickel complexes incorporating
 maleonitriledithiolate and bis(diphenylphosphanyl)amine as robust
 molecular electrocatalysts for hydrogen evolution
;
_journal_name_full 'Inorganica Chimica Acta'
_journal_page_first 119587
_journal_paper_doi 10.1016/j.ica.2020.119587
_journal_volume 507
_journal_year 2020
_chemical_formula_sum 'C36 H29 N3 Ni P2 S2'
_chemical_formula_weight 688.39
_space_group_crystal_system orthorhombic
_space_group_IT_number 19
_space_group_name_Hall 'P 2ac 2ab'
_space_group_name_H-M_alt 'P 21 21 21'
_atom_sites_solution_hydrogens geom
_audit_creation_method SHELXL-2013
_cell_angle_alpha 90
_cell_angle_beta 90
_cell_angle_gamma 90
_cell_formula_units_Z 4
_cell_length_a 11.8811(5)
_cell_length_b 12.9777(3)
_cell_length_c 21.7852(6)
_cell_measurement_reflns_used 3241
_cell_measurement_temperature 100(2)
_cell_measurement_theta_max 73.3290
_cell_measurement_theta_min 3.9580
_cell_volume 3359.05(19)
_computing_cell_refinement 'Bruker SAINT'
_computing_data_collection 'Bruker APEX2'
_computing_data_reduction 'Bruker SAINT'
_computing_molecular_graphics 'Bruker SHELXTL'
_computing_publication_material 'Bruker SHELXTL'
_computing_structure_refinement 'SHELXL-2013 (Sheldrick, 2013)'
_computing_structure_solution 'SHELXS-97 (Sheldrick, 2008)'
_diffrn_ambient_temperature 100(2)
_diffrn_measured_fraction_theta_full 0.956
_diffrn_measured_fraction_theta_max 0.994
_diffrn_measurement_device_type 'Bruker APEX-II CCD'
_diffrn_measurement_method '\f and \w scans'
_diffrn_radiation_type CuK\a
_diffrn_radiation_wavelength 1.54184
_diffrn_reflns_av_R_equivalents 0.0457
_diffrn_reflns_av_unetI/netI 0.0642
_diffrn_reflns_Laue_measured_fraction_full 0.956
_diffrn_reflns_Laue_measured_fraction_max 0.994
_diffrn_reflns_limit_h_max 13
_diffrn_reflns_limit_h_min -14
_diffrn_reflns_limit_k_max 15
_diffrn_reflns_limit_k_min -14
_diffrn_reflns_limit_l_max 18
_diffrn_reflns_limit_l_min -25
_diffrn_reflns_number 7571
_diffrn_reflns_point_group_measured_fraction_full 0.876
_diffrn_reflns_point_group_measured_fraction_max 0.911
_diffrn_reflns_theta_full 67.684
_diffrn_reflns_theta_max 65.996
_diffrn_reflns_theta_min 3.965
_exptl_absorpt_coefficient_mu 3.124
_exptl_absorpt_correction_T_max 0.588
_exptl_absorpt_correction_T_min 0.580
_exptl_absorpt_correction_type multi-scan
_exptl_absorpt_process_details sadabs
_exptl_crystal_colour pink
_exptl_crystal_density_diffrn 1.361
_exptl_crystal_description block
_exptl_crystal_F_000 1424
_exptl_crystal_size_max 0.190
_exptl_crystal_size_mid 0.180
_exptl_crystal_size_min 0.170
_refine_diff_density_max 0.564
_refine_diff_density_min -0.494
_refine_diff_density_rms 0.072
_refine_ls_abs_structure_details
;
 Flack x determined using 1749 quotients [(I+)-(I-)]/[(I+)+(I-)]
 (Parsons and Flack (2004), Acta Cryst. A60, s61).
;
_refine_ls_abs_structure_Flack -0.02(2)
_refine_ls_extinction_coef .
_refine_ls_extinction_method none
_refine_ls_goodness_of_fit_ref 1.035
_refine_ls_hydrogen_treatment constr
_refine_ls_matrix_type full
_refine_ls_number_parameters 398
_refine_ls_number_reflns 5327
_refine_ls_number_restraints 0
_refine_ls_restrained_S_all 1.035
_refine_ls_R_factor_all 0.0543
_refine_ls_R_factor_gt 0.0489
_refine_ls_shift/su_max 0.000
_refine_ls_shift/su_mean 0.000
_refine_ls_structure_factor_coef Fsqd
_refine_ls_weighting_details
;
 w=1/[\s^2^(Fo^2^)+(0.0794P)^2^]
 where P=(Fo^2^+2Fc^2^)/3
;
_refine_ls_weighting_scheme calc
_refine_ls_wR_factor_gt 0.1261
_refine_ls_wR_factor_ref 0.1338
_reflns_Friedel_coverage 0.628
_reflns_Friedel_fraction_full 0.772
_reflns_Friedel_fraction_max 0.804
_reflns_number_gt 4876
_reflns_number_total 5327
_reflns_threshold_expression 'I > 2\s(I)'
_cod_data_source_file ICA-2020-507-119587.cif
_cod_data_source_block 3
_cod_original_cell_volume 3359.05(18)
_cod_database_code 1564744
_shelx_space_group_comment
;
The symmetry employed for this shelxl refinement is uniquely defined
by the following loop, which should always be used as a source of
symmetry information in preference to the above space-group names.
They are only intended as comments.
;
_shelx_estimated_absorpt_t_min 0.588
_shelx_estimated_absorpt_t_max 0.619
_shelxl_version_number 2013-2

loop_
_space_group_symop_operation_xyz
'x, y, z'
'-x+1/2, -y, z+1/2'
'-x, y+1/2, -z+1/2'
'x+1/2, -y+1/2, -z'

loop_
_atom_site_label
_atom_site_type_symbol
_atom_site_fract_x
_atom_site_fract_y
_atom_site_fract_z
_atom_site_U_iso_or_equiv
_atom_site_adp_type
_atom_site_occupancy
_atom_site_site_symmetry_order
_atom_site_calc_flag
_atom_site_refinement_flags_posn
_atom_site_refinement_flags_adp
_atom_site_refinement_flags_occupancy
_atom_site_disorder_assembly
_atom_site_disorder_group
Ni1 Ni 0.54856(8) 0.58909(7) 0.34179(4) 0.0269(2) Uani 1 1 d . . . . .
S1 S 0.44486(13) 0.49350(12) 0.39957(7) 0.0383(3) Uani 1 1 d . . . . .
S2 S 0.41363(13) 0.69055(11) 0.31562(6) 0.0325(3) Uani 1 1 d . . . . .
P1 P 0.70646(12) 0.52217(10) 0.36661(6) 0.0271(3) Uani 1 1 d . . . . .
P2 P 0.67061(12) 0.63864(10) 0.27523(6) 0.0263(3) Uani 1 1 d . . . . .
N1 N 0.7701(4) 0.5517(3) 0.2983(2) 0.0273(10) Uani 1 1 d . . . . .
N2 N 0.1469(6) 0.4648(7) 0.4450(4) 0.076(2) Uani 1 1 d . . . . .
N3 N 0.1050(5) 0.7149(6) 0.3355(4) 0.0592(17) Uani 1 1 d . . . . .
C1 C 0.7755(5) 0.5920(5) 0.4277(2) 0.0308(12) Uani 1 1 d . . . . .
C2 C 0.7136(7) 0.6654(6) 0.4590(3) 0.0529(19) Uani 1 1 d . . . . .
H2 H 0.6352 0.6718 0.4513 0.063 Uiso 1 1 calc R U . . .
C3 C 0.7637(8) 0.7285(8) 0.5006(5) 0.074(3) Uani 1 1 d . . . . .
H3 H 0.7192 0.7765 0.5228 0.089 Uiso 1 1 calc R U . . .
C4 C 0.8784(7) 0.7240(7) 0.5113(4) 0.060(2) Uani 1 1 d . . . . .
H4 H 0.9132 0.7704 0.5391 0.072 Uiso 1 1 calc R U . . .
C5 C 0.9406(6) 0.6516(6) 0.4810(3) 0.0492(17) Uani 1 1 d . . . . .
H5 H 1.0192 0.6467 0.4884 0.059 Uiso 1 1 calc R U . . .
C6 C 0.8897(6) 0.5847(5) 0.4391(3) 0.0396(14) Uani 1 1 d . . . . .
H6 H 0.9335 0.5341 0.4185 0.047 Uiso 1 1 calc R U . . .
C7 C 0.7154(5) 0.3861(4) 0.3824(2) 0.0315(12) Uani 1 1 d . . . . .
C8 C 0.6822(6) 0.3173(5) 0.3374(3) 0.0394(14) Uani 1 1 d . . . . .
H8 H 0.6616 0.3419 0.2979 0.047 Uiso 1 1 calc R U . . .
C9 C 0.6788(7) 0.2127(5) 0.3497(3) 0.0481(17) Uani 1 1 d . . . . .
H9 H 0.6596 0.1653 0.3181 0.058 Uiso 1 1 calc R U . . .
C10 C 0.7030(7) 0.1779(5) 0.4073(3) 0.0499(18) Uani 1 1 d . . . . .
H10 H 0.6995 0.1062 0.4159 0.060 Uiso 1 1 calc R U . . .
C11 C 0.7322(8) 0.2449(6) 0.4526(3) 0.056(2) Uani 1 1 d . . . . .
H11 H 0.7483 0.2197 0.4925 0.067 Uiso 1 1 calc R U . . .
C12 C 0.7386(6) 0.3509(5) 0.4406(3) 0.0433(16) Uani 1 1 d . . . . .
H12 H 0.7586 0.3977 0.4723 0.052 Uiso 1 1 calc R U . . .
C13 C 0.6310(5) 0.6152(5) 0.1956(2) 0.0320(13) Uani 1 1 d . . . . .
C14 C 0.5776(6) 0.5228(5) 0.1846(3) 0.0421(15) Uani 1 1 d . . . . .
H14 H 0.5663 0.4753 0.2172 0.051 Uiso 1 1 calc R U . . .
C15 C 0.5404(7) 0.4990(7) 0.1256(3) 0.0556(19) Uani 1 1 d . . . . .
H15 H 0.5058 0.4345 0.1175 0.067 Uiso 1 1 calc R U . . .
C16 C 0.5541(8) 0.5695(8) 0.0796(3) 0.062(2) Uani 1 1 d . . . . .
H16 H 0.5265 0.5550 0.0396 0.075 Uiso 1 1 calc R U . . .
C17 C 0.6075(7) 0.6610(7) 0.0910(3) 0.0542(19) Uani 1 1 d . . . . .
H17 H 0.6166 0.7093 0.0586 0.065 Uiso 1 1 calc R U . . .
C18 C 0.6487(6) 0.6846(6) 0.1491(3) 0.0434(15) Uani 1 1 d . . . . .
H18 H 0.6881 0.7471 0.1564 0.052 Uiso 1 1 calc R U . . .
C19 C 0.7232(5) 0.7695(4) 0.2827(3) 0.0315(12) Uani 1 1 d . . . . .
C20 C 0.8173(5) 0.7885(5) 0.3181(3) 0.0354(13) Uani 1 1 d . . . . .
H20 H 0.8585 0.7330 0.3356 0.043 Uiso 1 1 calc R U . . .
C21 C 0.8512(6) 0.8899(6) 0.3280(3) 0.0466(16) Uani 1 1 d . . . . .
H21 H 0.9156 0.9035 0.3526 0.056 Uiso 1 1 calc R U . . .
C22 C 0.7928(7) 0.9699(5) 0.3026(4) 0.0526(19) Uani 1 1 d . . . . .
H22 H 0.8175 1.0388 0.3088 0.063 Uiso 1 1 calc R U . . .
C23 C 0.6979(7) 0.9504(5) 0.2679(3) 0.0479(17) Uani 1 1 d . . . . .
H23 H 0.6565 1.0058 0.2506 0.057 Uiso 1 1 calc R U . . .
C24 C 0.6632(6) 0.8499(5) 0.2584(3) 0.0381(14) Uani 1 1 d . . . . .
H24 H 0.5974 0.8366 0.2349 0.046 Uiso 1 1 calc R U . . .
C25 C 0.9359(6) 0.4351(6) 0.2947(3) 0.0459(16) Uani 1 1 d . . . . .
H25A H 0.9261 0.4221 0.3387 0.069 Uiso 1 1 calc R U . . .
H25B H 1.0161 0.4321 0.2844 0.069 Uiso 1 1 calc R U . . .
H25C H 0.8951 0.3828 0.2712 0.069 Uiso 1 1 calc R U . . .
C26 C 0.8900(5) 0.5415(5) 0.2790(3) 0.0331(12) Uani 1 1 d . . . . .
H26 H 0.9352 0.5938 0.3020 0.040 Uiso 1 1 calc R U . . .
C27 C 0.8629(6) 0.4961(6) 0.1668(3) 0.0459(16) Uani 1 1 d . . . . .
H27 H 0.8255 0.4347 0.1791 0.055 Uiso 1 1 calc R U . . .
C28 C 0.9016(5) 0.5641(5) 0.2107(3) 0.0366(13) Uani 1 1 d . . . . .
C29 C 0.9548(6) 0.6537(6) 0.1917(3) 0.0484(16) Uani 1 1 d . . . . .
H29 H 0.9796 0.7019 0.2216 0.058 Uiso 1 1 calc R U . . .
C30 C 0.9725(8) 0.6743(9) 0.1300(4) 0.072(3) Uani 1 1 d . . . . .
H30 H 1.0111 0.7350 0.1178 0.086 Uiso 1 1 calc R U . . .
C31 C 0.9336(8) 0.6059(10) 0.0870(3) 0.076(3) Uani 1 1 d . . . . .
H31 H 0.9448 0.6199 0.0446 0.091 Uiso 1 1 calc R U . . .
C32 C 0.8781(7) 0.5167(8) 0.1046(3) 0.060(2) Uani 1 1 d . . . . .
H32 H 0.8506 0.4700 0.0745 0.073 Uiso 1 1 calc R U . . .
C33 C 0.3143(5) 0.5498(5) 0.3893(3) 0.0357(13) Uani 1 1 d . . . . .
C34 C 0.2208(6) 0.5031(6) 0.4201(3) 0.0469(16) Uani 1 1 d . . . . .
C35 C 0.3002(5) 0.6344(5) 0.3528(3) 0.0342(12) Uani 1 1 d . . . . .
C36 C 0.1912(5) 0.6783(5) 0.3435(3) 0.0403(14) Uani 1 1 d . . . . .

loop_
_atom_site_aniso_label
_atom_site_aniso_U_11
_atom_site_aniso_U_22
_atom_site_aniso_U_33
_atom_site_aniso_U_23
_atom_site_aniso_U_13
_atom_site_aniso_U_12
Ni1 0.0281(5) 0.0263(4) 0.0262(4) 0.0003(4) 0.0006(4) 0.0014(4)
S1 0.0342(8) 0.0375(7) 0.0431(7) 0.0131(6) 0.0056(7) 0.0027(7)
S2 0.0334(7) 0.0294(6) 0.0348(7) 0.0044(6) 0.0003(6) 0.0032(6)
P1 0.0310(7) 0.0249(6) 0.0253(6) -0.0007(5) -0.0003(6) 0.0018(6)
P2 0.0288(7) 0.0241(6) 0.0260(6) 0.0008(5) 0.0012(6) 0.0017(6)
N1 0.030(3) 0.025(2) 0.026(2) 0.0001(18) 0.0033(18) 0.0055(19)
N2 0.052(4) 0.074(5) 0.102(5) 0.037(5) 0.027(4) 0.003(4)
N3 0.040(3) 0.056(4) 0.082(4) 0.006(3) -0.008(3) 0.004(3)
C1 0.038(3) 0.030(3) 0.024(2) 0.002(2) 0.004(2) -0.001(3)
C2 0.042(4) 0.063(5) 0.054(4) -0.030(4) -0.012(3) 0.011(4)
C3 0.060(5) 0.085(7) 0.077(5) -0.056(5) -0.014(5) 0.019(5)
C4 0.060(5) 0.060(5) 0.058(4) -0.027(4) -0.019(4) 0.001(4)
C5 0.037(4) 0.064(4) 0.047(3) -0.006(3) -0.011(3) -0.006(4)
C6 0.038(3) 0.043(3) 0.038(3) -0.006(3) -0.003(3) 0.009(3)
C7 0.037(3) 0.027(3) 0.031(3) -0.003(2) 0.000(2) 0.003(2)
C8 0.052(4) 0.030(3) 0.036(3) 0.002(3) -0.005(3) -0.001(3)
C9 0.064(5) 0.027(3) 0.053(4) -0.009(3) -0.011(4) 0.001(3)
C10 0.067(5) 0.023(3) 0.059(4) 0.012(3) -0.012(4) -0.001(3)
C11 0.086(6) 0.039(4) 0.042(3) 0.016(3) -0.017(4) -0.011(4)
C12 0.063(4) 0.032(3) 0.036(3) 0.004(3) -0.011(3) -0.009(3)
C13 0.032(3) 0.037(3) 0.027(3) -0.004(2) 0.000(2) 0.010(2)
C14 0.044(4) 0.042(3) 0.040(3) -0.005(3) -0.002(3) 0.000(3)
C15 0.062(5) 0.063(4) 0.042(3) -0.016(3) -0.010(3) -0.012(4)
C16 0.072(6) 0.087(6) 0.028(3) -0.019(4) -0.005(3) 0.006(5)
C17 0.066(5) 0.069(5) 0.027(3) 0.002(3) 0.004(3) 0.003(4)
C18 0.047(4) 0.047(4) 0.036(3) 0.000(3) 0.011(3) -0.001(3)
C19 0.037(3) 0.028(3) 0.029(3) 0.002(2) 0.004(3) 0.002(3)
C20 0.035(3) 0.028(3) 0.044(3) 0.001(3) 0.003(3) 0.002(2)
C21 0.043(4) 0.040(3) 0.056(4) -0.010(3) -0.005(3) -0.009(3)
C22 0.053(4) 0.023(3) 0.081(5) -0.004(3) 0.017(4) -0.008(3)
C23 0.056(5) 0.028(3) 0.060(4) 0.007(3) 0.006(4) 0.003(3)
C24 0.041(3) 0.032(3) 0.042(3) 0.004(3) 0.002(3) 0.000(3)
C25 0.041(4) 0.051(4) 0.046(3) 0.008(3) 0.013(3) 0.022(3)
C26 0.034(3) 0.031(3) 0.034(3) -0.003(2) 0.007(3) 0.002(2)
C27 0.051(4) 0.047(4) 0.040(3) -0.005(3) 0.002(3) 0.012(3)
C28 0.032(3) 0.043(3) 0.035(3) 0.003(3) 0.004(3) 0.009(3)
C29 0.042(4) 0.056(4) 0.047(3) 0.008(3) 0.003(3) -0.008(4)
C30 0.078(6) 0.082(6) 0.055(4) 0.024(5) 0.009(5) -0.011(5)
C31 0.070(6) 0.120(9) 0.037(4) 0.018(5) 0.007(4) 0.011(6)
C32 0.060(5) 0.082(6) 0.040(3) -0.018(4) -0.004(4) 0.018(5)
C33 0.035(3) 0.037(3) 0.035(3) -0.003(3) 0.006(3) 0.002(3)
C34 0.039(4) 0.042(3) 0.060(4) 0.012(3) 0.005(3) 0.002(3)
C35 0.034(3) 0.035(3) 0.033(3) -0.004(2) 0.000(2) 0.001(3)
C36 0.036(4) 0.039(3) 0.046(3) 0.000(3) -0.006(3) 0.003(3)

loop_
_atom_type_symbol
_atom_type_description
_atom_type_scat_dispersion_real
_atom_type_scat_dispersion_imag
_atom_type_scat_source
C C 0.0181 0.0091 'International Tables Vol C Tables 4.2.6.8 and 6.1.1.4'
H H 0.0000 0.0000 'International Tables Vol C Tables 4.2.6.8 and 6.1.1.4'
N N 0.0311 0.0180 'International Tables Vol C Tables 4.2.6.8 and 6.1.1.4'
Ni Ni -3.0029 0.5091 'International Tables Vol C Tables 4.2.6.8 and 6.1.1.4'
S S 0.3331 0.5567 'International Tables Vol C Tables 4.2.6.8 and 6.1.1.4'
P P 0.2955 0.4335 'International Tables Vol C Tables 4.2.6.8 and 6.1.1.4'

loop_
_geom_angle_atom_site_label_1
_geom_angle_atom_site_label_2
_geom_angle_atom_site_label_3
_geom_angle
_geom_angle_site_symmetry_1
_geom_angle_site_symmetry_3
P1 Ni1 P2 72.54(6) . .
P1 Ni1 S2 165.93(7) . .
P2 Ni1 S2 98.10(6) . .
P1 Ni1 S1 96.90(7) . .
P2 Ni1 S1 162.25(7) . .
S2 Ni1 S1 94.65(7) . .
C33 S1 Ni1 101.2(2) . .
C35 S2 Ni1 101.5(2) . .
N1 P1 C7 111.0(2) . .
N1 P1 C1 109.1(2) . .
C7 P1 C1 108.9(3) . .
N1 P1 Ni1 94.41(17) . .
C7 P1 Ni1 119.9(2) . .
C1 P1 Ni1 112.4(2) . .
N1 P1 P2 42.15(16) . .
C7 P1 P2 138.03(18) . .
C1 P1 P2 110.85(19) . .
Ni1 P1 P2 53.95(5) . .
N1 P2 C19 110.6(3) . .
N1 P2 C13 110.4(2) . .
C19 P2 C13 109.3(3) . .
N1 P2 Ni1 94.05(17) . .
C19 P2 Ni1 116.83(19) . .
C13 P2 Ni1 114.7(2) . .
N1 P2 P1 42.22(15) . .
C19 P2 P1 115.42(19) . .
C13 P2 P1 133.7(2) . .
Ni1 P2 P1 53.51(5) . .
C26 N1 P2 129.5(4) . .
C26 N1 P1 130.3(4) . .
P2 N1 P1 95.6(2) . .
C6 C1 C2 118.7(6) . .
C6 C1 P1 122.9(5) . .
C2 C1 P1 117.8(5) . .
C3 C2 C1 120.7(7) . .
C3 C2 H2 119.6 . .
C1 C2 H2 119.6 . .
C2 C3 C4 121.2(8) . .
C2 C3 H3 119.4 . .
C4 C3 H3 119.4 . .
C5 C4 C3 118.7(7) . .
C5 C4 H4 120.6 . .
C3 C4 H4 120.6 . .
C4 C5 C6 120.6(7) . .
C4 C5 H5 119.7 . .
C6 C5 H5 119.7 . .
C1 C6 C5 119.9(6) . .
C1 C6 H6 120.0 . .
C5 C6 H6 120.0 . .
C12 C7 C8 119.7(6) . .
C12 C7 P1 120.9(4) . .
C8 C7 P1 118.8(4) . .
C7 C8 C9 120.4(6) . .
C7 C8 H8 119.8 . .
C9 C8 H8 119.8 . .
C10 C9 C8 119.7(6) . .
C10 C9 H9 120.1 . .
C8 C9 H9 120.1 . .
C11 C10 C9 120.6(6) . .
C11 C10 H10 119.7 . .
C9 C10 H10 119.7 . .
C10 C11 C12 120.5(6) . .
C10 C11 H11 119.8 . .
C12 C11 H11 119.8 . .
C7 C12 C11 119.1(6) . .
C7 C12 H12 120.5 . .
C11 C12 H12 120.5 . .
C18 C13 C14 121.0(6) . .
C18 C13 P2 123.6(5) . .
C14 C13 P2 115.5(5) . .
C13 C14 C15 120.0(7) . .
C13 C14 H14 120.0 . .
C15 C14 H14 120.0 . .
C16 C15 C14 119.3(7) . .
C16 C15 H15 120.3 . .
C14 C15 H15 120.3 . .
C15 C16 C17 120.2(6) . .
C15 C16 H16 119.9 . .
C17 C16 H16 119.9 . .
C16 C17 C18 121.3(7) . .
C16 C17 H17 119.4 . .
C18 C17 H17 119.4 . .
C13 C18 C17 118.2(7) . .
C13 C18 H18 120.9 . .
C17 C18 H18 120.9 . .
C24 C19 C20 120.0(6) . .
C24 C19 P2 119.9(5) . .
C20 C19 P2 119.7(4) . .
C19 C20 C21 119.3(6) . .
C19 C20 H20 120.3 . .
C21 C20 H20 120.3 . .
C22 C21 C20 120.6(6) . .
C22 C21 H21 119.7 . .
C20 C21 H21 119.7 . .
C21 C22 C23 119.8(6) . .
C21 C22 H22 120.1 . .
C23 C22 H22 120.1 . .
C22 C23 C24 119.9(6) . .
C22 C23 H23 120.0 . .
C24 C23 H23 120.0 . .
C19 C24 C23 120.3(7) . .
C19 C24 H24 119.8 . .
C23 C24 H24 119.8 . .
C26 C25 H25A 109.5 . .
C26 C25 H25B 109.5 . .
H25A C25 H25B 109.5 . .
C26 C25 H25C 109.5 . .
H25A C25 H25C 109.5 . .
H25B C25 H25C 109.5 . .
N1 C26 C28 110.2(5) . .
N1 C26 C25 111.0(5) . .
C28 C26 C25 111.2(5) . .
N1 C26 H26 108.1 . .
C28 C26 H26 108.1 . .
C25 C26 H26 108.1 . .
C28 C27 C32 120.5(8) . .
C28 C27 H27 119.7 . .
C32 C27 H27 119.7 . .
C27 C28 C29 118.7(6) . .
C27 C28 C26 121.6(6) . .
C29 C28 C26 119.6(6) . .
C28 C29 C30 121.4(8) . .
C28 C29 H29 119.3 . .
C30 C29 H29 119.3 . .
C31 C30 C29 119.1(9) . .
C31 C30 H30 120.4 . .
C29 C30 H30 120.4 . .
C30 C31 C32 120.7(7) . .
C30 C31 H31 119.6 . .
C32 C31 H31 119.6 . .
C31 C32 C27 119.4(8) . .
C31 C32 H32 120.3 . .
C27 C32 H32 120.3 . .
C35 C33 C34 121.2(6) . .
C35 C33 S1 121.7(5) . .
C34 C33 S1 117.2(5) . .
N2 C34 C33 179.1(8) . .
C33 C35 C36 120.9(6) . .
C33 C35 S2 121.0(5) . .
C36 C35 S2 118.1(5) . .
N3 C36 C35 178.7(8) . .

loop_
_geom_bond_atom_site_label_1
_geom_bond_atom_site_label_2
_geom_bond_distance
_geom_bond_site_symmetry_2
Ni1 P1 2.1369(17) .
Ni1 P2 2.1490(16) .
Ni1 S2 2.1514(17) .
Ni1 S1 2.1545(17) .
S1 C33 1.729(7) .
S2 C35 1.733(6) .
P1 N1 1.712(5) .
P1 C7 1.802(6) .
P1 C1 1.808(6) .
P1 P2 2.5355(18) .
P2 N1 1.710(5) .
P2 C19 1.816(6) .
P2 C13 1.824(5) .
N1 C26 1.491(8) .
N2 C34 1.146(10) .
N3 C36 1.142(9) .
C1 C6 1.383(9) .
C1 C2 1.383(9) .
C2 C3 1.359(11) .
C2 H2 0.9500 .
C3 C4 1.383(12) .
C3 H3 0.9500 .
C4 C5 1.366(12) .
C4 H4 0.9500 .
C5 C6 1.396(10) .
C5 H5 0.9500 .
C6 H6 0.9500 .
C7 C12 1.377(8) .
C7 C8 1.383(9) .
C8 C9 1.384(9) .
C8 H8 0.9500 .
C9 C10 1.366(10) .
C9 H9 0.9500 .
C10 C11 1.359(11) .
C10 H10 0.9500 .
C11 C12 1.402(9) .
C11 H11 0.9500 .
C12 H12 0.9500 .
C13 C18 1.371(9) .
C13 C14 1.377(9) .
C14 C15 1.393(9) .
C14 H14 0.9500 .
C15 C16 1.367(12) .
C15 H15 0.9500 .
C16 C17 1.369(13) .
C16 H16 0.9500 .
C17 C18 1.391(10) .
C17 H17 0.9500 .
C18 H18 0.9500 .
C19 C24 1.371(9) .
C19 C20 1.381(9) .
C20 C21 1.393(9) .
C20 H20 0.9500 .
C21 C22 1.366(11) .
C21 H21 0.9500 .
C22 C23 1.382(11) .
C22 H22 0.9500 .
C23 C24 1.382(9) .
C23 H23 0.9500 .
C24 H24 0.9500 .
C25 C26 1.523(8) .
C25 H25A 0.9800 .
C25 H25B 0.9800 .
C25 H25C 0.9800 .
C26 C28 1.522(8) .
C26 H26 1.0000 .
C27 C28 1.381(10) .
C27 C32 1.393(10) .
C27 H27 0.9500 .
C28 C29 1.386(10) .
C29 C30 1.386(10) .
C29 H29 0.9500 .
C30 C31 1.371(15) .
C30 H30 0.9500 .
C31 C32 1.387(15) .
C31 H31 0.9500 .
C32 H32 0.9500 .
C33 C35 1.366(9) .
C33 C34 1.433(9) .
C35 C36 1.429(9) .
